data_4130321
loop_
_publ_author_name
'Zheng, Jun'
'Cui, Wen-Jun'
'Zheng, Chao'
'You, Shu-Li'

_publ_section_title
;
 Synthesis and Application of Chiral Spiro Cp Ligands in Rhodium-Catalyzed
 Asymmetric Oxidative Coupling of Biaryl Compounds with Alkenes.
;
_journal_issue 16
_journal_name_full 'Journal of the American Chemical Society'
_journal_page_first 5242
_journal_page_last 5245
_journal_paper_doi 10.1021/jacs.6b02302
_journal_volume 138
_journal_year 2016
_chemical_absolute_configuration rmad
_chemical_formula_moiety 'C28 H29 Rh'
_chemical_formula_sum 'C28 H29 Rh'
_chemical_formula_weight 468.42
_space_group_crystal_system orthorhombic
_space_group_IT_number 19
_space_group_name_Hall 'P 2ac 2ab'
_space_group_name_H-M_alt 'P 21 21 21'
_atom_sites_solution_hydrogens geom
_atom_sites_solution_primary direct
_audit_creation_date 2015-05-25
_audit_creation_method
;
Olex2 1.2
(compiled 2015.01.26 svn.r3150 for OlexSys, GUI svn.r4998)
;
_cell_angle_alpha 90
_cell_angle_beta 90
_cell_angle_gamma 90
_cell_formula_units_Z 4
_cell_length_a 10.2511(14)
_cell_length_b 12.0614(17)
_cell_length_c 16.840(2)
_cell_measurement_reflns_used 2978
_cell_measurement_temperature 130
_cell_measurement_theta_max 23.66
_cell_measurement_theta_min 2.33
_cell_volume 2082.1(5)
_computing_cell_refinement 'SAINT v7.68A (Bruker, 2009)'
_computing_data_reduction 'SAINT v7.68A (Bruker, 2009)'
_computing_molecular_graphics 'Olex2 (Dolomanov et al., 2009)'
_computing_publication_material 'Olex2 (Dolomanov et al., 2009)'
_computing_structure_refinement 'XL (Sheldrick, 2008)'
_computing_structure_solution 'ShelXS (Sheldrick, 2008)'
_diffrn_ambient_temperature 130
_diffrn_measured_fraction_theta_full 1.000
_diffrn_measured_fraction_theta_max 0.996
_diffrn_measurement_device_type 'Bruker APEX-II CCD'
_diffrn_measurement_method '\f and \w scans'
_diffrn_radiation_monochromator graphite
_diffrn_radiation_type MoK\a
_diffrn_radiation_wavelength 0.71073
_diffrn_reflns_av_R_equivalents 0.0748
_diffrn_reflns_av_unetI/netI 0.0815
_diffrn_reflns_Laue_measured_fraction_full 1.000
_diffrn_reflns_Laue_measured_fraction_max 0.996
_diffrn_reflns_limit_h_max 14
_diffrn_reflns_limit_h_min -13
_diffrn_reflns_limit_k_max 17
_diffrn_reflns_limit_k_min -13
_diffrn_reflns_limit_l_max 23
_diffrn_reflns_limit_l_min -23
_diffrn_reflns_number 20779
_diffrn_reflns_point_group_measured_fraction_full 1.000
_diffrn_reflns_point_group_measured_fraction_max 0.995
_diffrn_reflns_theta_full 26.000
_diffrn_reflns_theta_max 30.535
_diffrn_reflns_theta_min 2.077
_diffrn_standards_number 0
_exptl_absorpt_coefficient_mu 0.832
_exptl_absorpt_correction_T_max 0.7461
_exptl_absorpt_correction_T_min 0.6078
_exptl_absorpt_correction_type multi-scan
_exptl_absorpt_process_details
;
SADABS-2008/1 (Bruker,2008) was used for absorption correction.
wR2(int) was 0.0989 before and 0.0659 after correction.
The Ratio of minimum to maximum transmission is 0.8146.
The \l/2 correction factor is 0.0015.
;
_exptl_crystal_colour yellow
_exptl_crystal_colour_primary yellow
_exptl_crystal_density_diffrn 1.494
_exptl_crystal_description block
_exptl_crystal_F_000 968
_exptl_crystal_size_max 0.25
_exptl_crystal_size_mid 0.2
_exptl_crystal_size_min 0.12
_refine_diff_density_max 0.613
_refine_diff_density_min -1.137
_refine_diff_density_rms 0.107
_refine_ls_abs_structure_details
;
 Flack x determined using 1836 quotients [(I+)-(I-)]/[(I+)+(I-)]
 (Parsons, Flack and Wagner, Acta Cryst. B69 (2013) 249-259).
;
_refine_ls_abs_structure_Flack -0.01(3)
_refine_ls_extinction_method none
_refine_ls_goodness_of_fit_ref 1.025
_refine_ls_hydrogen_treatment constr
_refine_ls_matrix_type full
_refine_ls_number_parameters 262
_refine_ls_number_reflns 6329
_refine_ls_number_restraints 0
_refine_ls_restrained_S_all 1.025
_refine_ls_R_factor_all 0.0666
_refine_ls_R_factor_gt 0.0452
_refine_ls_shift/su_max 0.001
_refine_ls_shift/su_mean 0.000
_refine_ls_structure_factor_coef Fsqd
_refine_ls_weighting_details 'w=1/[\s^2^(Fo^2^)+(0.0368P)^2^] where P=(Fo^2^+2Fc^2^)/3'
_refine_ls_weighting_scheme calc
_refine_ls_wR_factor_gt 0.0877
_refine_ls_wR_factor_ref 0.0960
_reflns_Friedel_coverage 0.782
_reflns_Friedel_fraction_full 1.000
_reflns_Friedel_fraction_max 0.995
_reflns_number_gt 5027
_reflns_number_total 6329
_reflns_threshold_expression 'I > 2\s(I)'
_cod_data_source_file ja6b02302_si_002.cif
_cod_data_source_block mo_dm15424_0m
_cod_original_cell_volume 2082.2(5)
_cod_database_code 4130321
_shelxl_version_number 2014-3
_shelx_space_group_comment
;
The symmetry employed for this shelxl refinement is uniquely defined
by the following loop, which should always be used as a source of
symmetry information in preference to the above space-group names.
They are only intended as comments.
;
_shelx_estimated_absorpt_t_max 0.907
_shelx_estimated_absorpt_t_min 0.819
_olex2_refinement_description
;
1. Fixed Uiso
 At 1.2 times of:
  All C(H) groups, All C(H,H) groups
2.a Secondary CH2 refined with riding coordinates:
 C1(H1A,H1B), C2(H2A,H2B), C3(H3A,H3B), C4(H4A,H4B), C10(H10A,H10B), C16(H16A,
 H16B), C17(H17A,H17B), C20(H20A,H20B), C21(H21A,H21B), C28(H28A,H28B)
2.b Aromatic/amide H refined with riding coordinates:
 C5(H5), C6(H6), C7(H7), C12(H12), C13(H13), C14(H14), C23(H23), C24(H24),
 C25(H25)
;
_olex2_submission_special_instructions 'No special instructions were received'

loop_
_space_group_symop_operation_xyz
'x, y, z'
'x+1/2, -y+1/2, -z'
'-x, y+1/2, -z+1/2'
'-x+1/2, -y, z+1/2'

loop_
_atom_site_label
_atom_site_type_symbol
_atom_site_fract_x
_atom_site_fract_y
_atom_site_fract_z
_atom_site_U_iso_or_equiv
_atom_site_adp_type
_atom_site_occupancy
_atom_site_site_symmetry_order
_atom_site_calc_flag
_atom_site_refinement_flags_posn
Rh1 Rh 0.39887(4) 0.60909(3) 0.13542(2) 0.01931(10) Uani 1 1 d .
C1 C 0.3057(7) 0.7571(5) 0.1001(4) 0.0311(14) Uani 1 1 d .
H1A H 0.3424 0.7953 0.0530 0.037 Uiso 1 1 calc R
H1B H 0.2092 0.7574 0.1017 0.037 Uiso 1 1 calc R
C2 C 0.3703(6) 0.7744(5) 0.1724(4) 0.0305(15) Uani 1 1 d .
H2A H 0.3145 0.7856 0.2197 0.037 Uiso 1 1 calc R
H2B H 0.4477 0.8234 0.1710 0.037 Uiso 1 1 calc R
C3 C 0.5572(6) 0.6552(6) 0.0626(4) 0.0347(15) Uani 1 1 d .
H3A H 0.5870 0.5994 0.0234 0.042 Uiso 1 1 calc R
H3B H 0.5562 0.7318 0.0415 0.042 Uiso 1 1 calc R
C4 C 0.6014(6) 0.6419(5) 0.1402(4) 0.0356(13) Uani 1 1 d .
H4A H 0.6283 0.7101 0.1685 0.043 Uiso 1 1 calc R
H4B H 0.6591 0.5777 0.1504 0.043 Uiso 1 1 calc R
C5 C 0.2151(6) 0.5135(5) 0.1477(3) 0.0232(12) Uani 1 1 d .
H5 H 0.1335 0.5492 0.1399 0.028 Uiso 1 1 calc R
C6 C 0.2818(6) 0.5047(5) 0.2214(3) 0.0266(13) Uani 1 1 d .
H6 H 0.2514 0.5302 0.2715 0.032 Uiso 1 1 calc R
C7 C 0.3998(7) 0.4518(4) 0.2065(3) 0.0253(11) Uani 1 1 d .
H7 H 0.4640 0.4342 0.2452 0.030 Uiso 1 1 calc R
C8 C 0.4088(6) 0.4281(4) 0.1228(3) 0.0191(10) Uani 1 1 d .
C9 C 0.2891(6) 0.4609(4) 0.0875(3) 0.0194(11) Uani 1 1 d .
C10 C 0.2450(5) 0.4398(4) 0.0037(3) 0.0195(11) Uani 1 1 d .
H10A H 0.1565 0.4712 -0.0033 0.023 Uiso 1 1 calc R
H10B H 0.2392 0.3588 -0.0050 0.023 Uiso 1 1 calc R
C11 C 0.3341(5) 0.4890(4) -0.0582(3) 0.0181(10) Uani 1 1 d .
C12 C 0.3204(6) 0.6004(5) -0.0769(3) 0.0255(11) Uani 1 1 d .
H12 H 0.2514 0.6418 -0.0537 0.031 Uiso 1 1 calc R
C13 C 0.4065(7) 0.6528(4) -0.1293(3) 0.0321(13) Uani 1 1 d .
H13 H 0.3963 0.7294 -0.1408 0.038 Uiso 1 1 calc R
C14 C 0.5065(6) 0.5931(5) -0.1643(3) 0.0308(14) Uani 1 1 d .
H14 H 0.5665 0.6287 -0.1989 0.037 Uiso 1 1 calc R
C15 C 0.5178(5) 0.4813(5) -0.1484(3) 0.0233(12) Uani 1 1 d .
C16 C 0.6127(6) 0.3996(5) -0.1842(3) 0.0263(11) Uani 1 1 d .
H16A H 0.7024 0.4299 -0.1853 0.032 Uiso 1 1 calc R
H16B H 0.5866 0.3785 -0.2388 0.032 Uiso 1 1 calc R
C17 C 0.6020(6) 0.3016(4) -0.1274(3) 0.0237(10) Uani 1 1 d .
H17A H 0.6651 0.3092 -0.0832 0.028 Uiso 1 1 calc R
H17B H 0.6192 0.2310 -0.1555 0.028 Uiso 1 1 calc R
C18 C 0.4597(5) 0.3050(4) -0.0957(3) 0.0186(11) Uani 1 1 d .
C19 C 0.4326(5) 0.4289(4) -0.0957(3) 0.0186(11) Uani 1 1 d .
C20 C 0.3663(5) 0.2469(4) -0.1546(3) 0.0214(12) Uani 1 1 d .
H20A H 0.2761 0.2747 -0.1480 0.026 Uiso 1 1 calc R
H20B H 0.3943 0.2599 -0.2101 0.026 Uiso 1 1 calc R
C21 C 0.3745(5) 0.1237(4) -0.1338(4) 0.0233(11) Uani 1 1 d .
H21A H 0.2921 0.0847 -0.1463 0.028 Uiso 1 1 calc R
H21B H 0.4475 0.0870 -0.1619 0.028 Uiso 1 1 calc R
C22 C 0.3983(6) 0.1280(4) -0.0457(3) 0.0224(10) Uani 1 1 d .
C23 C 0.3845(6) 0.0438(4) 0.0084(3) 0.0261(12) Uani 1 1 d .
H23 H 0.3536 -0.0269 -0.0079 0.031 Uiso 1 1 calc R
C24 C 0.4161(6) 0.0634(5) 0.0872(4) 0.0272(13) Uani 1 1 d .
H24 H 0.4067 0.0060 0.1255 0.033 Uiso 1 1 calc R
C25 C 0.4608(5) 0.1658(5) 0.1097(3) 0.0237(12) Uani 1 1 d .
H25 H 0.4822 0.1781 0.1639 0.028 Uiso 1 1 calc R
C26 C 0.4761(5) 0.2522(4) 0.0562(3) 0.0185(11) Uani 1 1 d .
C27 C 0.4440(5) 0.2318(4) -0.0232(3) 0.0181(11) Uani 1 1 d .
C28 C 0.5183(5) 0.3647(4) 0.0846(3) 0.0193(11) Uani 1 1 d .
H28A H 0.5902 0.3559 0.1233 0.023 Uiso 1 1 calc R
H28B H 0.5521 0.4077 0.0389 0.023 Uiso 1 1 calc R

loop_
_atom_site_aniso_label
_atom_site_aniso_U_11
_atom_site_aniso_U_22
_atom_site_aniso_U_33
_atom_site_aniso_U_23
_atom_site_aniso_U_13
_atom_site_aniso_U_12
Rh1 0.02456(18) 0.01724(16) 0.01614(15) -0.00077(18) -0.00001(18) -0.00173(19)
C1 0.041(4) 0.017(3) 0.035(3) 0.005(3) -0.005(3) -0.001(3)
C2 0.040(4) 0.018(3) 0.034(3) -0.008(2) 0.004(3) -0.002(3)
C3 0.036(4) 0.032(3) 0.036(3) 0.000(3) 0.013(3) -0.010(3)
C4 0.023(3) 0.034(3) 0.050(3) -0.006(3) -0.005(4) -0.002(3)
C5 0.025(3) 0.021(3) 0.024(3) 0.001(2) 0.007(2) -0.004(2)
C6 0.038(3) 0.023(3) 0.019(3) 0.001(2) 0.008(2) -0.004(3)
C7 0.037(3) 0.021(3) 0.017(2) 0.0051(19) -0.003(3) 0.000(3)
C8 0.025(3) 0.013(2) 0.019(2) 0.0016(17) -0.002(2) 0.002(2)
C9 0.023(3) 0.013(3) 0.021(3) 0.001(2) 0.001(2) -0.005(2)
C10 0.019(3) 0.015(3) 0.024(3) -0.003(2) -0.002(2) 0.001(2)
C11 0.022(3) 0.017(3) 0.015(2) 0.001(2) -0.006(2) 0.002(2)
C12 0.036(3) 0.021(3) 0.020(2) 0.000(2) -0.006(2) 0.005(3)
C13 0.056(4) 0.018(2) 0.023(2) 0.003(2) -0.007(4) -0.004(3)
C14 0.050(4) 0.025(3) 0.017(2) 0.006(2) -0.001(3) -0.010(3)
C15 0.028(3) 0.026(3) 0.015(3) 0.007(2) -0.004(2) -0.007(2)
C16 0.023(3) 0.037(3) 0.018(2) 0.003(2) 0.003(2) -0.001(3)
C17 0.021(2) 0.030(3) 0.021(2) 0.003(2) 0.002(3) 0.001(3)
C18 0.019(3) 0.016(3) 0.021(2) -0.001(2) -0.003(2) -0.001(2)
C19 0.022(3) 0.018(2) 0.016(2) 0.0030(19) -0.0048(19) -0.0016(19)
C20 0.026(3) 0.021(3) 0.017(2) -0.003(2) -0.0015(19) 0.002(2)
C21 0.020(2) 0.022(3) 0.028(2) -0.005(3) 0.001(2) 0.002(2)
C22 0.015(2) 0.020(3) 0.032(3) 0.000(2) 0.005(2) 0.001(2)
C23 0.026(3) 0.016(2) 0.037(3) 0.000(2) 0.007(3) 0.002(2)
C24 0.022(3) 0.023(3) 0.036(3) 0.013(2) 0.010(3) 0.005(2)
C25 0.028(3) 0.025(3) 0.018(2) 0.005(2) 0.006(2) 0.005(2)
C26 0.019(3) 0.019(3) 0.017(2) 0.002(2) 0.000(2) 0.004(2)
C27 0.018(3) 0.017(3) 0.019(2) -0.001(2) 0.0015(19) 0.002(2)
C28 0.021(3) 0.021(3) 0.016(2) 0.001(2) -0.0038(19) 0.003(2)

loop_
_atom_type_symbol
_atom_type_description
_atom_type_scat_dispersion_real
_atom_type_scat_dispersion_imag
_atom_type_scat_source
C C 0.0033 0.0016 'International Tables Vol C Tables 4.2.6.8 and 6.1.1.4'
H H 0.0000 0.0000 'International Tables Vol C Tables 4.2.6.8 and 6.1.1.4'
Rh Rh -1.1178 0.9187 'International Tables Vol C Tables 4.2.6.8 and 6.1.1.4'

loop_
_geom_angle_atom_site_label_1
_geom_angle_atom_site_label_2
_geom_angle_atom_site_label_3
_geom_angle
C1 Rh1 C4 107.2(2)
C1 Rh1 C5 94.7(2)
C1 Rh1 C6 114.3(2)
C1 Rh1 C7 150.2(2)
C1 Rh1 C8 146.6(2)
C1 Rh1 C9 110.1(2)
C2 Rh1 C1 38.8(2)
C2 Rh1 C3 91.7(3)
C2 Rh1 C4 87.0(2)
C2 Rh1 C5 110.2(2)
C2 Rh1 C6 105.3(2)
C2 Rh1 C7 130.0(2)
C2 Rh1 C8 167.1(2)
C2 Rh1 C9 141.6(2)
C3 Rh1 C1 87.8(3)
C3 Rh1 C4 38.5(2)
C3 Rh1 C5 147.6(2)
C3 Rh1 C6 157.9(2)
C3 Rh1 C7 122.0(3)
C3 Rh1 C8 99.8(2)
C3 Rh1 C9 112.6(2)
C4 Rh1 C5 158.0(2)
C4 Rh1 C6 126.9(2)
C4 Rh1 C7 97.7(2)
C4 Rh1 C8 98.3(2)
C4 Rh1 C9 130.5(2)
C5 Rh1 C6 37.0(2)
C5 Rh1 C7 61.0(2)
C5 Rh1 C9 36.84(18)
C7 Rh1 C6 35.9(2)
C7 Rh1 C9 61.6(2)
C8 Rh1 C5 62.1(2)
C8 Rh1 C6 62.2(2)
C8 Rh1 C7 37.87(17)
C8 Rh1 C9 37.1(2)
C9 Rh1 C6 61.6(2)
Rh1 C1 H1A 116.6
Rh1 C1 H1B 116.6
H1A C1 H1B 113.6
C2 C1 Rh1 70.5(3)
C2 C1 H1A 116.6
C2 C1 H1B 116.6
Rh1 C2 H2A 116.6
Rh1 C2 H2B 116.6
C1 C2 Rh1 70.7(3)
C1 C2 H2A 116.6
C1 C2 H2B 116.6
H2A C2 H2B 113.5
Rh1 C3 H3A 116.5
Rh1 C3 H3B 116.5
H3A C3 H3B 113.5
C4 C3 Rh1 71.0(4)
C4 C3 H3A 116.5
C4 C3 H3B 116.5
Rh1 C4 H4A 116.6
Rh1 C4 H4B 116.6
C3 C4 Rh1 70.5(4)
C3 C4 H4A 116.6
C3 C4 H4B 116.6
H4A C4 H4B 113.6
Rh1 C5 H5 120.0
C6 C5 Rh1 73.2(3)
C6 C5 H5 125.3
C9 C5 Rh1 73.2(3)
C9 C5 H5 125.3
C9 C5 C6 109.5(5)
Rh1 C6 H6 124.2
C5 C6 Rh1 69.8(3)
C5 C6 H6 126.4
C7 C6 Rh1 71.3(3)
C7 C6 C5 107.2(5)
C7 C6 H6 126.4
Rh1 C7 H7 123.9
C6 C7 Rh1 72.8(3)
C6 C7 H7 125.6
C6 C7 C8 108.8(5)
C8 C7 Rh1 69.3(3)
C8 C7 H7 125.6
C7 C8 Rh1 72.9(3)
C7 C8 C28 124.6(5)
C9 C8 Rh1 73.9(3)
C9 C8 C7 107.4(5)
C9 C8 C28 127.4(4)
C28 C8 Rh1 125.6(4)
C5 C9 Rh1 69.9(3)
C5 C9 C8 106.8(5)
C5 C9 C10 125.9(5)
C8 C9 Rh1 68.9(3)
C8 C9 C10 127.3(5)
C10 C9 Rh1 128.2(4)
C9 C10 H10A 108.9
C9 C10 H10B 108.9
C9 C10 C11 113.6(4)
H10A C10 H10B 107.7
C11 C10 H10A 108.9
C11 C10 H10B 108.9
C12 C11 C10 118.5(5)
C12 C11 C19 118.3(5)
C19 C11 C10 123.2(5)
C11 C12 H12 119.4
C11 C12 C13 121.1(5)
C13 C12 H12 119.4
C12 C13 H13 120.0
C14 C13 C12 120.1(5)
C14 C13 H13 120.0
C13 C14 H14 120.4
C13 C14 C15 119.2(5)
C15 C14 H14 120.4
C14 C15 C16 127.9(5)
C14 C15 C19 120.9(5)
C19 C15 C16 111.2(5)
C15 C16 H16A 111.4
C15 C16 H16B 111.4
C15 C16 C17 102.0(4)
H16A C16 H16B 109.2
C17 C16 H16A 111.4
C17 C16 H16B 111.4
C16 C17 H17A 110.7
C16 C17 H17B 110.7
C16 C17 C18 105.2(4)
H17A C17 H17B 108.8
C18 C17 H17A 110.7
C18 C17 H17B 110.7
C19 C18 C17 101.4(4)
C19 C18 C20 109.4(4)
C20 C18 C17 110.5(4)
C27 C18 C17 111.2(4)
C27 C18 C19 123.5(4)
C27 C18 C20 100.8(4)
C11 C19 C15 120.4(5)
C11 C19 C18 130.1(5)
C15 C19 C18 109.3(5)
C18 C20 H20A 110.7
C18 C20 H20B 110.7
H20A C20 H20B 108.8
C21 C20 C18 105.0(4)
C21 C20 H20A 110.7
C21 C20 H20B 110.7
C20 C21 H21A 111.4
C20 C21 H21B 111.4
H21A C21 H21B 109.3
C22 C21 C20 101.6(4)
C22 C21 H21A 111.4
C22 C21 H21B 111.4
C23 C22 C21 127.8(5)
C23 C22 C27 121.3(5)
C27 C22 C21 110.9(4)
C22 C23 H23 120.5
C22 C23 C24 119.1(5)
C24 C23 H23 120.5
C23 C24 H24 120.2
C25 C24 C23 119.7(5)
C25 C24 H24 120.2
C24 C25 H25 118.8
C24 C25 C26 122.4(5)
C26 C25 H25 118.8
C25 C26 C27 117.6(5)
C25 C26 C28 120.3(5)
C27 C26 C28 122.0(5)
C22 C27 C18 109.9(4)
C22 C27 C26 119.9(5)
C26 C27 C18 130.0(5)
C8 C28 C26 112.4(4)
C8 C28 H28A 109.1
C8 C28 H28B 109.1
C26 C28 H28A 109.1
C26 C28 H28B 109.1
H28A C28 H28B 107.8

loop_
_geom_bond_atom_site_label_1
_geom_bond_atom_site_label_2
_geom_bond_distance
Rh1 C1 2.111(6)
Rh1 C2 2.109(6)
Rh1 C3 2.109(6)
Rh1 C4 2.115(6)
Rh1 C5 2.218(6)
Rh1 C6 2.263(6)
Rh1 C7 2.243(5)
Rh1 C8 2.195(5)
Rh1 C9 2.261(5)
C1 H1A 0.9900
C1 H1B 0.9900
C1 C2 1.401(8)
C2 H2A 0.9900
C2 H2B 0.9900
C3 H3A 0.9900
C3 H3B 0.9900
C3 C4 1.392(9)
C4 H4A 0.9900
C4 H4B 0.9900
C5 H5 0.9500
C5 C6 1.421(8)
C5 C9 1.416(7)
C6 H6 0.9500
C6 C7 1.390(9)
C7 H7 0.9500
C7 C8 1.441(6)
C8 C9 1.420(8)
C8 C28 1.503(7)
C9 C10 1.504(7)
C10 H10A 0.9900
C10 H10B 0.9900
C10 C11 1.507(7)
C11 C12 1.387(8)
C11 C19 1.394(7)
C12 H12 0.9500
C12 C13 1.398(8)
C13 H13 0.9500
C13 C14 1.385(9)
C14 H14 0.9500
C14 C15 1.379(8)
C15 C16 1.511(8)
C15 C19 1.397(7)
C16 H16A 0.9900
C16 H16B 0.9900
C16 C17 1.525(7)
C17 H17A 0.9900
C17 H17B 0.9900
C17 C18 1.553(8)
C18 C19 1.521(7)
C18 C20 1.546(7)
C18 C27 1.516(7)
C20 H20A 0.9900
C20 H20B 0.9900
C20 C21 1.530(7)
C21 H21A 0.9900
C21 H21B 0.9900
C21 C22 1.503(7)
C22 C23 1.372(7)
C22 C27 1.389(7)
C23 H23 0.9500
C23 C24 1.387(8)
C24 H24 0.9500
C24 C25 1.372(8)
C25 H25 0.9500
C25 C26 1.386(7)
C26 C27 1.398(7)
C26 C28 1.502(7)
C28 H28A 0.9900
C28 H28B 0.9900

loop_
_geom_torsion_atom_site_label_1
_geom_torsion_atom_site_label_2
_geom_torsion_atom_site_label_3
_geom_torsion_atom_site_label_4
_geom_torsion
Rh1 C5 C6 C7 -61.8(4)
Rh1 C5 C9 C8 59.4(4)
Rh1 C5 C9 C10 -123.2(5)
Rh1 C6 C7 C8 -60.2(4)
Rh1 C7 C8 C9 -66.4(4)
Rh1 C7 C8 C28 121.8(5)
Rh1 C8 C9 C5 -60.0(4)
Rh1 C8 C9 C10 122.6(5)
Rh1 C8 C28 C26 -157.3(3)
Rh1 C9 C10 C11 31.7(7)
C5 C6 C7 Rh1 60.9(4)
C5 C6 C7 C8 0.7(6)
C5 C9 C10 C11 123.4(6)
C6 C5 C9 Rh1 -64.8(4)
C6 C5 C9 C8 -5.4(6)
C6 C5 C9 C10 172.0(5)
C6 C7 C8 Rh1 62.4(4)
C6 C7 C8 C9 -4.0(6)
C6 C7 C8 C28 -175.7(5)
C7 C8 C9 Rh1 65.7(3)
C7 C8 C9 C5 5.7(6)
C7 C8 C9 C10 -171.7(5)
C7 C8 C28 C26 109.6(6)
C8 C9 C10 C11 -59.7(7)
C9 C5 C6 Rh1 64.8(4)
C9 C5 C6 C7 3.0(6)
C9 C8 C28 C26 -60.5(7)
C9 C10 C11 C12 -82.1(6)
C9 C10 C11 C19 95.7(6)
C10 C11 C12 C13 175.1(5)
C10 C11 C19 C15 -175.4(5)
C10 C11 C19 C18 11.1(8)
C11 C12 C13 C14 0.9(9)
C12 C11 C19 C15 2.4(7)
C12 C11 C19 C18 -171.0(5)
C12 C13 C14 C15 1.6(9)
C13 C14 C15 C16 175.3(5)
C13 C14 C15 C19 -2.0(8)
C14 C15 C16 C17 165.0(5)
C14 C15 C19 C11 0.0(8)
C14 C15 C19 C18 174.7(5)
C15 C16 C17 C18 30.5(5)
C16 C15 C19 C11 -177.8(4)
C16 C15 C19 C18 -3.1(6)
C16 C17 C18 C19 -32.2(5)
C16 C17 C18 C20 83.7(5)
C16 C17 C18 C27 -165.3(4)
C17 C18 C19 C11 -164.2(5)
C17 C18 C19 C15 21.8(5)
C17 C18 C20 C21 84.4(5)
C17 C18 C27 C22 -95.0(5)
C17 C18 C27 C26 80.3(7)
C18 C20 C21 C22 32.2(5)
C19 C11 C12 C13 -2.8(8)
C19 C15 C16 C17 -17.5(6)
C19 C18 C20 C21 -164.8(4)
C19 C18 C27 C22 144.2(5)
C19 C18 C27 C26 -40.5(8)
C20 C18 C19 C11 79.1(7)
C20 C18 C19 C15 -94.9(5)
C20 C18 C27 C22 22.1(6)
C20 C18 C27 C26 -162.6(5)
C20 C21 C22 C23 163.6(6)
C20 C21 C22 C27 -19.0(6)
C21 C22 C23 C24 177.6(5)
C21 C22 C27 C18 -2.2(6)
C21 C22 C27 C26 -178.1(5)
C22 C23 C24 C25 -0.2(9)
C23 C22 C27 C18 175.4(5)
C23 C22 C27 C26 -0.4(8)
C23 C24 C25 C26 0.0(9)
C24 C25 C26 C27 0.0(8)
C24 C25 C26 C28 176.5(5)
C25 C26 C27 C18 -174.7(5)
C25 C26 C27 C22 0.2(8)
C25 C26 C28 C8 -77.5(6)
C27 C18 C19 C11 -39.0(8)
C27 C18 C19 C15 147.0(5)
C27 C18 C20 C21 -33.3(5)
C27 C22 C23 C24 0.4(9)
C27 C26 C28 C8 98.9(6)
C28 C8 C9 Rh1 -122.9(5)
C28 C8 C9 C5 177.1(5)
C28 C8 C9 C10 -0.2(9)
C28 C26 C27 C18 8.8(8)
C28 C26 C27 C22 -176.3(5)
